data_4068362
loop_
_publ_author_name
'Evans, William J.'
'Takase, Michael K.'
'Ziller, Joseph W.'
'DiPasquale, Antonio G.'
'Rheingold, Arnold L.'

_publ_section_title
;
 Reductive Reactivity of the Tetravalent Uranium Complex
 [(\h5-C5Me5)(\h8-C8H8)U]2(\m-\h3:\h3-C8H8)
;
_journal_issue 1
_journal_name_full Organometallics
_journal_page_first 236
_journal_paper_doi 10.1021/om800747s
_journal_volume 28
_journal_year 2009
_chemical_formula_sum 'C48 H56 Se2 U2'
_chemical_formula_weight 1266.91
_chemical_name_common UCI-MKT-1
_chemical_name_systematic
;
 ?
;
_space_group.centring_type P

_space_group_IT_number 61
_space_group.IT_number 61

_symmetry_cell_setting orthorhombic
_symmetry_space_group_name_Hall '-P 2ac 2ab'
_symmetry_space_group_name_H-M 'P b c a'
_atom_sites_solution_hydrogens geom
_atom_sites_solution_primary direct
_atom_sites_solution_secondary difmap
_audit_creation_method SHELXL-97
_cell_angle_alpha 90.00
_cell_angle_beta 90.00
_cell_angle_gamma 90.00
_cell_formula_units_Z 4
_cell_length_a 12.191(4)
_cell_length_b 17.707(8)
_cell_length_c 19.051(5)
_cell_measurement_temperature 208(2)
_cell_volume 4112(3)
_computing_cell_refinement 'Bruker SMART'
_computing_data_collection 'Bruker SMART'
_computing_data_reduction 'Bruker SAINT'
_computing_molecular_graphics ORTEP-32
_computing_publication_material WinGX
_computing_structure_refinement SHELXL-97
_computing_structure_solution SIR-2004
_diffrn_ambient_temperature 208(2)
_diffrn_measured_fraction_theta_full 0.999
_diffrn_measured_fraction_theta_max 0.958
_diffrn_measurement_device_type 'CCD area detector'
_diffrn_measurement_method 'phi and omega scans'
_diffrn_radiation_monochromator graphite
_diffrn_radiation_source 'fine-focus sealed tube'
_diffrn_radiation_type MoK\a
_diffrn_radiation_wavelength 0.71073
_diffrn_reflns_av_R_equivalents 0.0585
_diffrn_reflns_av_sigmaI/netI 0.0540
_diffrn_reflns_limit_h_max 16
_diffrn_reflns_limit_h_min -15
_diffrn_reflns_limit_k_max 20
_diffrn_reflns_limit_k_min -22
_diffrn_reflns_limit_l_max 25
_diffrn_reflns_limit_l_min -11
_diffrn_reflns_number 20739
_diffrn_reflns_theta_full 25.00
_diffrn_reflns_theta_max 28.42
_diffrn_reflns_theta_min 2.14
_exptl_absorpt_coefficient_mu 9.669
_exptl_absorpt_correction_T_max 0.5946
_exptl_absorpt_correction_T_min 0.3662
_exptl_absorpt_correction_type multi-scan
_exptl_absorpt_process_details SADABS
_exptl_crystal_colour black
_exptl_crystal_density_diffrn 2.046
_exptl_crystal_density_method 'not measured'
_exptl_crystal_description block
_exptl_crystal_F_000 2384
_exptl_crystal_size_max 0.13
_exptl_crystal_size_mid 0.10
_exptl_crystal_size_min 0.06
_refine_diff_density_max 2.449
_refine_diff_density_min -3.501
_refine_diff_density_rms 0.207
_refine_ls_extinction_method none
_refine_ls_goodness_of_fit_ref 1.007
_refine_ls_hydrogen_treatment constr
_refine_ls_matrix_type full
_refine_ls_number_parameters 240
_refine_ls_number_reflns 4958
_refine_ls_number_restraints 0
_refine_ls_restrained_S_all 1.007
_refine_ls_R_factor_all 0.0691
_refine_ls_R_factor_gt 0.0424
_refine_ls_shift/su_max 0.007
_refine_ls_shift/su_mean 0.000
_refine_ls_structure_factor_coef Fsqd
_refine_ls_weighting_details 'calc w=1/[\s^2^(Fo^2^)+(0.0552P)^2^+0.0000P] where P=(Fo^2^+2Fc^2^)/3'
_refine_ls_weighting_scheme calc
_refine_ls_wR_factor_gt 0.0941
_refine_ls_wR_factor_ref 0.1066
_reflns_number_gt 3545
_reflns_number_total 4958
_reflns_threshold_expression >2sigma(I)
_cod_data_source_file om800747s_si_002.cif
_cod_data_source_block uci23
_cod_depositor_comments
;
The following automatic conversions were performed:

'_symmetry_cell_setting' value 'Orthorhombic' changed to
'orthorhombic' according to
/home/saulius/struct/CIF-dictionaries/cif_core.dic dictionary named
'cif_core.dic' version 2.4.2 from 2011-04-26.

Automatic conversion script
Id: cif_fix_values 1715 2011-07-08 13:25:40Z adriana 

The following automatic conversions were performed:

'_space_group.centring_type' value 'primitive' was replaced with the
value 'P' as specified in the replacement file
'/home/antanas/src/cod-tools/trunk/data/replacement-values/replacement_values.lst'.

Automatic conversion script
Id: cif_fix_values 5642 2017-10-24 12:04:52Z antanas 
;
_cod_original_cell_volume 4113(3)
_cod_original_sg_symbol_H-M Pbca
_cod_database_code 4068362

loop_
_symmetry_equiv_pos_as_xyz
'x, y, z'
'-x+1/2, y+1/2, z'
'x, -y+1/2, z+1/2'
'-x+1/2, -y, z+1/2'
'-x, -y, -z'
'x-1/2, -y-1/2, -z'
'-x, y-1/2, -z-1/2'
'x-1/2, y, -z-1/2'

loop_
_atom_site_label
_atom_site_type_symbol
_atom_site_fract_x
_atom_site_fract_y
_atom_site_fract_z
_atom_site_U_iso_or_equiv
_atom_site_adp_type
_atom_site_occupancy
_atom_site_symmetry_multiplicity
_atom_site_calc_flag
_atom_site_refinement_flags
C1 C 0.2093(5) -0.0429(4) 0.5139(4) 0.0307(16) Uani 1 1 d .
C2 C 0.2071(5) 0.0197(4) 0.4689(4) 0.0321(17) Uani 1 1 d .
C3 C 0.1522(5) 0.0790(4) 0.5037(4) 0.0299(16) Uani 1 1 d .
C4 C 0.1164(5) 0.0510(4) 0.5702(4) 0.0313(17) Uani 1 1 d .
C5 C 0.1549(5) -0.0233(5) 0.5771(4) 0.0319(16) Uani 1 1 d .
C6 C 0.2390(6) -0.1216(4) 0.4936(4) 0.0407(19) Uani 1 1 d .
H6A H 0.2689 -0.1479 0.5340 0.061 Uiso 1 1 calc R
H6B H 0.2934 -0.1204 0.4565 0.061 Uiso 1 1 calc R
H6C H 0.1740 -0.1479 0.4772 0.061 Uiso 1 1 calc R
C7 C 0.2389(6) 0.0202(5) 0.3930(4) 0.0401(19) Uani 1 1 d .
H7A H 0.3177 0.0139 0.3889 0.060 Uiso 1 1 calc R
H7B H 0.2176 0.0679 0.3720 0.060 Uiso 1 1 calc R
H7C H 0.2021 -0.0208 0.3688 0.060 Uiso 1 1 calc R
C8 C 0.1166(6) 0.1539(5) 0.4734(4) 0.047(2) Uani 1 1 d .
H8A H 0.0372 0.1574 0.4746 0.070 Uiso 1 1 calc R
H8B H 0.1417 0.1578 0.4252 0.070 Uiso 1 1 calc R
H8C H 0.1481 0.1947 0.5008 0.070 Uiso 1 1 calc R
C9 C 0.0298(6) 0.0877(5) 0.6141(4) 0.047(2) Uani 1 1 d .
H9A H -0.0418 0.0696 0.5997 0.071 Uiso 1 1 calc R
H9B H 0.0333 0.1421 0.6081 0.071 Uiso 1 1 calc R
H9C H 0.0419 0.0753 0.6631 0.071 Uiso 1 1 calc R
C10 C 0.1292(7) -0.0758(5) 0.6369(5) 0.048(2) Uani 1 1 d .
H10A H 0.0560 -0.0963 0.6309 0.072 Uiso 1 1 calc R
H10B H 0.1329 -0.0482 0.6809 0.072 Uiso 1 1 calc R
H10C H 0.1821 -0.1167 0.6376 0.072 Uiso 1 1 calc R
C11 C 0.2431(6) 0.1478(5) 0.6775(4) 0.043(2) Uani 1 1 d .
H11 H 0.1720 0.1621 0.6911 0.051 Uiso 1 1 calc R
C12 C 0.2873(7) 0.1972(4) 0.6275(5) 0.046(2) Uani 1 1 d .
H12 H 0.2356 0.2325 0.6112 0.055 Uiso 1 1 calc R
C13 C 0.3892(7) 0.2063(4) 0.5965(4) 0.043(2) Uani 1 1 d .
H13 H 0.3908 0.2437 0.5615 0.052 Uiso 1 1 calc R
C14 C 0.4896(6) 0.1708(4) 0.6070(4) 0.0386(18) Uani 1 1 d .
H14 H 0.5465 0.1948 0.5823 0.046 Uiso 1 1 calc R
C15 C 0.5271(5) 0.1089(4) 0.6447(4) 0.0348(18) Uani 1 1 d .
H15 H 0.6032 0.1020 0.6400 0.042 Uiso 1 1 calc R
C16 C 0.4804(6) 0.0553(4) 0.6873(4) 0.0370(18) Uani 1 1 d .
H16 H 0.5314 0.0186 0.7017 0.044 Uiso 1 1 calc R
C17 C 0.3761(7) 0.0417(5) 0.7144(4) 0.044(2) Uani 1 1 d .
H17 H 0.3701 -0.0040 0.7392 0.053 Uiso 1 1 calc R
C18 C 0.2777(6) 0.0839(5) 0.7117(4) 0.044(2) Uani 1 1 d .
H18 H 0.2225 0.0630 0.7402 0.053 Uiso 1 1 calc R
C19 C 0.4814(5) 0.1442(4) 0.3841(3) 0.0265(14) Uani 1 1 d .
C20 C 0.5544(6) 0.1518(4) 0.3289(4) 0.0408(19) Uani 1 1 d .
H20 H 0.6175 0.1214 0.3269 0.049 Uiso 1 1 calc R
C21 C 0.5340(8) 0.2047(5) 0.2761(4) 0.054(2) Uani 1 1 d .
H21 H 0.5829 0.2098 0.2382 0.064 Uiso 1 1 calc R
C22 C 0.4427(8) 0.2489(5) 0.2798(5) 0.060(3) Uani 1 1 d .
H22 H 0.4278 0.2836 0.2437 0.072 Uiso 1 1 calc R
C23 C 0.3728(8) 0.2433(5) 0.3350(5) 0.054(2) Uani 1 1 d .
H23 H 0.3114 0.2753 0.3377 0.065 Uiso 1 1 calc R
C24 C 0.3918(6) 0.1912(4) 0.3870(4) 0.0403(18) Uani 1 1 d .
H24 H 0.3429 0.1875 0.4251 0.048 Uiso 1 1 calc R
Se1 Se 0.50623(5) 0.07112(4) 0.45599(4) 0.02736(17) Uani 1 1 d .
U1 U 0.343037(18) 0.061819(14) 0.578447(13) 0.02259(9) Uani 1 1 d .

loop_
_atom_site_aniso_label
_atom_site_aniso_U_11
_atom_site_aniso_U_22
_atom_site_aniso_U_33
_atom_site_aniso_U_23
_atom_site_aniso_U_13
_atom_site_aniso_U_12
C1 0.019(3) 0.035(4) 0.038(4) -0.005(3) -0.003(3) 0.001(3)
C2 0.025(3) 0.040(4) 0.032(4) -0.008(4) 0.001(3) -0.007(3)
C3 0.027(3) 0.031(4) 0.032(4) 0.004(3) -0.005(3) -0.003(3)
C4 0.019(3) 0.042(5) 0.033(4) -0.008(4) -0.001(3) 0.001(3)
C5 0.031(4) 0.038(4) 0.027(4) -0.005(3) 0.001(3) -0.009(3)
C6 0.035(4) 0.041(5) 0.046(5) -0.009(4) -0.002(3) -0.010(3)
C7 0.037(4) 0.052(5) 0.031(4) 0.000(4) -0.004(3) -0.014(4)
C8 0.040(4) 0.053(5) 0.047(5) 0.005(4) -0.011(4) 0.006(4)
C9 0.032(4) 0.070(6) 0.039(5) -0.010(5) 0.003(3) 0.007(4)
C10 0.042(4) 0.061(6) 0.042(5) 0.004(4) 0.009(4) -0.021(4)
C11 0.031(4) 0.057(6) 0.040(5) -0.027(5) 0.002(3) 0.010(4)
C12 0.050(5) 0.031(4) 0.057(6) -0.020(4) -0.018(4) 0.015(4)
C13 0.070(6) 0.028(4) 0.031(5) -0.005(4) 0.000(4) -0.006(4)
C14 0.038(4) 0.042(5) 0.036(4) -0.014(4) 0.011(3) -0.013(3)
C15 0.026(3) 0.044(5) 0.035(4) -0.018(4) -0.003(3) -0.005(3)
C16 0.044(4) 0.042(5) 0.025(4) -0.004(4) -0.008(3) 0.016(3)
C17 0.068(5) 0.047(5) 0.017(4) -0.005(4) -0.007(4) -0.008(4)
C18 0.036(4) 0.072(6) 0.024(4) -0.022(4) 0.005(3) -0.016(4)
C19 0.038(4) 0.022(3) 0.020(4) 0.008(3) -0.001(3) -0.005(3)
C20 0.048(4) 0.038(5) 0.037(5) 0.010(4) 0.005(4) -0.003(4)
C21 0.079(6) 0.054(6) 0.029(5) 0.013(4) 0.009(4) -0.014(5)
C22 0.087(7) 0.045(5) 0.047(6) 0.022(5) -0.027(5) -0.012(5)
C23 0.064(6) 0.041(5) 0.057(7) 0.020(5) -0.014(5) 0.008(4)
C24 0.041(4) 0.034(4) 0.045(5) 0.008(4) 0.002(4) 0.007(3)
Se1 0.0315(3) 0.0286(4) 0.0220(4) 0.0046(3) 0.0022(3) 0.0040(3)
U1 0.02345(14) 0.02486(15) 0.01947(15) -0.00137(11) -0.00056(9) -0.00028(9)

loop_
_atom_type_symbol
_atom_type_description
_atom_type_scat_dispersion_real
_atom_type_scat_dispersion_imag
_atom_type_scat_source
C C 0.0033 0.0016 'International Tables Vol C Tables 4.2.6.8 and 6.1.1.4'
H H 0.0000 0.0000 'International Tables Vol C Tables 4.2.6.8 and 6.1.1.4'
Se Se -0.0929 2.2259 'International Tables Vol C Tables 4.2.6.8 and 6.1.1.4'
U U -9.6767 9.6646 'International Tables Vol C Tables 4.2.6.8 and 6.1.1.4'

loop_
_geom_angle_atom_site_label_1
_geom_angle_atom_site_label_2
_geom_angle_atom_site_label_3
_geom_angle
_geom_angle_site_symmetry_1
_geom_angle_site_symmetry_3
C2 C1 C5 108.4(7) . .
C2 C1 C6 125.9(7) . .
C5 C1 C6 124.2(7) . .
C2 C1 U1 75.7(4) . .
C5 C1 U1 74.5(4) . .
C6 C1 U1 126.9(4) . .
C1 C2 C3 108.1(7) . .
C1 C2 C7 126.2(7) . .
C3 C2 C7 124.9(7) . .
C1 C2 U1 75.0(4) . .
C3 C2 U1 74.3(4) . .
C7 C2 U1 124.8(4) . .
C2 C3 C4 107.7(7) . .
C2 C3 C8 127.6(7) . .
C4 C3 C8 123.7(7) . .
C2 C3 U1 76.1(4) . .
C4 C3 U1 76.2(4) . .
C8 C3 U1 122.6(5) . .
C5 C4 C3 107.8(6) . .
C5 C4 C9 126.2(7) . .
C3 C4 C9 124.2(7) . .
C5 C4 U1 74.1(4) . .
C3 C4 U1 73.8(4) . .
C9 C4 U1 129.9(5) . .
C4 C5 C1 107.8(7) . .
C4 C5 C10 125.6(7) . .
C1 C5 C10 126.1(7) . .
C4 C5 U1 76.5(4) . .
C1 C5 U1 75.6(4) . .
C10 C5 U1 120.5(5) . .
C1 C6 H6A 109.5 . .
C1 C6 H6B 109.5 . .
H6A C6 H6B 109.5 . .
C1 C6 H6C 109.5 . .
H6A C6 H6C 109.5 . .
H6B C6 H6C 109.5 . .
C2 C7 H7A 109.5 . .
C2 C7 H7B 109.5 . .
H7A C7 H7B 109.5 . .
C2 C7 H7C 109.5 . .
H7A C7 H7C 109.5 . .
H7B C7 H7C 109.5 . .
C3 C8 H8A 109.5 . .
C3 C8 H8B 109.5 . .
H8A C8 H8B 109.5 . .
C3 C8 H8C 109.5 . .
H8A C8 H8C 109.5 . .
H8B C8 H8C 109.5 . .
C4 C9 H9A 109.5 . .
C4 C9 H9B 109.5 . .
H9A C9 H9B 109.5 . .
C4 C9 H9C 109.5 . .
H9A C9 H9C 109.5 . .
H9B C9 H9C 109.5 . .
C5 C10 H10A 109.5 . .
C5 C10 H10B 109.5 . .
H10A C10 H10B 109.5 . .
C5 C10 H10C 109.5 . .
H10A C10 H10C 109.5 . .
H10B C10 H10C 109.5 . .
C18 C11 C12 136.0(7) . .
C18 C11 U1 74.3(4) . .
C12 C11 U1 72.8(4) . .
C18 C11 H11 112.0 . .
C12 C11 H11 112.0 . .
U1 C11 H11 139.1 . .
C13 C12 C11 135.0(7) . .
C13 C12 U1 74.0(4) . .
C11 C12 U1 77.0(4) . .
C13 C12 H12 112.5 . .
C11 C12 H12 112.5 . .
U1 C12 H12 130.8 . .
C12 C13 C14 132.5(8) . .
C12 C13 U1 75.6(4) . .
C14 C13 U1 76.6(4) . .
C12 C13 H13 113.8 . .
C14 C13 H13 113.8 . .
U1 C13 H13 126.5 . .
C15 C14 C13 136.2(7) . .
C15 C14 U1 75.9(4) . .
C13 C14 U1 73.1(4) . .
C15 C14 H14 111.9 . .
C13 C14 H14 111.9 . .
U1 C14 H14 135.6 . .
C16 C15 C14 135.7(7) . .
C16 C15 U1 73.7(4) . .
C14 C15 U1 74.2(4) . .
C16 C15 H15 112.1 . .
C14 C15 H15 112.1 . .
U1 C15 H15 137.2 . .
C15 C16 C17 135.8(7) . .
C15 C16 U1 76.8(4) . .
C17 C16 U1 73.9(4) . .
C15 C16 H16 112.1 . .
C17 C16 H16 112.1 . .
U1 C16 H16 132.2 . .
C16 C17 C18 132.1(8) . .
C16 C17 U1 75.7(4) . .
C18 C17 U1 76.3(4) . .
C16 C17 H17 114.0 . .
C18 C17 H17 114.0 . .
U1 C17 H17 126.5 . .
C11 C18 C17 135.5(8) . .
C11 C18 U1 76.3(5) . .
C17 C18 U1 72.9(4) . .
C11 C18 H18 112.2 . .
C17 C18 H18 112.2 . .
U1 C18 H18 134.4 . .
C24 C19 C20 118.9(7) . .
C24 C19 Se1 120.4(5) . .
C20 C19 Se1 120.6(5) . .
C19 C20 C21 119.8(7) . .
C19 C20 H20 120.1 . .
C21 C20 H20 120.1 . .
C22 C21 C20 119.5(8) . .
C22 C21 H21 120.3 . .
C20 C21 H21 120.3 . .
C23 C22 C21 120.8(8) . .
C23 C22 H22 119.6 . .
C21 C22 H22 119.6 . .
C22 C23 C24 120.1(9) . .
C22 C23 H23 119.9 . .
C24 C23 H23 119.9 . .
C23 C24 C19 120.7(8) . .
C23 C24 H24 119.6 . .
C19 C24 H24 119.6 . .
C19 Se1 U1 117.6(2) . 5_656
C19 Se1 U1 118.6(2) . .
U1 Se1 U1 120.74(3) 5_656 .
C13 U1 C17 88.3(3) . .
C13 U1 C12 30.3(3) . .
C17 U1 C12 79.4(3) . .
C13 U1 C16 78.9(2) . .
C17 U1 C16 30.4(2) . .
C12 U1 C16 85.8(2) . .
C13 U1 C14 30.2(2) . .
C17 U1 C14 78.3(3) . .
C12 U1 C14 56.7(2) . .
C16 U1 C14 57.1(2) . .
C13 U1 C18 78.5(3) . .
C17 U1 C18 30.7(3) . .
C12 U1 C18 57.4(3) . .
C16 U1 C18 57.2(2) . .
C14 U1 C18 84.4(2) . .
C13 U1 C15 57.6(2) . .
C17 U1 C15 57.2(3) . .
C12 U1 C15 76.7(2) . .
C16 U1 C15 29.6(2) . .
C14 U1 C15 29.9(2) . .
C18 U1 C15 76.1(2) . .
C13 U1 C11 57.4(3) . .
C17 U1 C11 57.5(3) . .
C12 U1 C11 30.2(3) . .
C16 U1 C11 76.4(2) . .
C14 U1 C11 75.8(2) . .
C18 U1 C11 29.4(2) . .
C15 U1 C11 82.8(2) . .
C13 U1 C3 98.1(2) . .
C17 U1 C3 130.7(2) . .
C12 U1 C3 82.3(2) . .
C16 U1 C3 160.1(2) . .
C14 U1 C3 126.1(2) . .
C18 U1 C3 102.9(2) . .
C15 U1 C3 155.6(2) . .
C11 U1 C3 85.3(2) . .
C13 U1 C5 135.3(3) . .
C17 U1 C5 93.6(3) . .
C12 U1 C5 106.5(2) . .
C16 U1 C5 120.5(2) . .
C14 U1 C5 162.3(2) . .
C18 U1 C5 80.8(2) . .
C15 U1 C5 150.0(2) . .
C11 U1 C5 86.5(2) . .
C3 U1 C5 49.3(2) . .
C13 U1 C1 146.6(2) . .
C17 U1 C1 115.9(2) . .
C12 U1 C1 127.7(2) . .
C16 U1 C1 133.5(2) . .
C14 U1 C1 165.1(2) . .
C18 U1 C1 110.1(2) . .
C15 U1 C1 154.8(2) . .
C11 U1 C1 115.0(2) . .
C3 U1 C1 48.9(2) . .
C5 U1 C1 29.9(2) . .
C13 U1 C2 119.1(2) . .
C17 U1 C2 142.5(2) . .
C12 U1 C2 110.8(2) . .
C16 U1 C2 161.9(2) . .
C14 U1 C2 138.1(2) . .
C18 U1 C2 125.0(2) . .
C15 U1 C2 158.7(2) . .
C11 U1 C2 114.0(2) . .
C3 U1 C2 29.6(2) . .
C5 U1 C2 49.1(2) . .
C1 U1 C2 29.4(2) . .

loop_
_geom_bond_atom_site_label_1
_geom_bond_atom_site_label_2
_geom_bond_distance
_geom_bond_site_symmetry_2
C1 C2 1.401(10) .
C1 C5 1.419(10) .
C1 C6 1.491(10) .
C1 U1 2.759(7) .
C2 C3 1.410(10) .
C2 C7 1.498(10) .
C2 U1 2.767(7) .
C3 C4 1.427(10) .
C3 C8 1.512(10) .
C3 U1 2.744(7) .
C4 C5 1.403(11) .
C4 C9 1.496(10) .
C4 U1 2.774(7) .
C5 C10 1.503(11) .
C5 U1 2.744(7) .
C6 H6A 0.9700 .
C6 H6B 0.9700 .
C6 H6C 0.9700 .
C7 H7A 0.9700 .
C7 H7B 0.9700 .
C7 H7C 0.9700 .
C8 H8A 0.9700 .
C8 H8B 0.9700 .
C8 H8C 0.9700 .
C9 H9A 0.9700 .
C9 H9B 0.9700 .
C9 H9C 0.9700 .
C10 H10A 0.9700 .
C10 H10B 0.9700 .
C10 H10C 0.9700 .
C11 C18 1.372(11) .
C11 C12 1.400(12) .
C11 U1 2.714(7) .
C11 H11 0.9400 .
C12 C13 1.386(12) .
C12 U1 2.661(7) .
C12 H12 0.9400 .
C13 C14 1.390(11) .
C13 U1 2.641(8) .
C13 H13 0.9400 .
C14 C15 1.389(11) .
C14 U1 2.685(7) .
C14 H14 0.9400 .
C15 C16 1.371(11) .
C15 U1 2.706(6) .
C15 H15 0.9400 .
C16 C17 1.393(11) .
C16 U1 2.667(7) .
C16 H16 0.9400 .
C17 C18 1.414(12) .
C17 U1 2.645(8) .
C17 H17 0.9400 .
C18 U1 2.689(7) .
C18 H18 0.9400 .
C19 C24 1.374(9) .
C19 C20 1.383(10) .
C19 Se1 1.909(6) .
C20 C21 1.398(11) .
C20 H20 0.9400 .
C21 C22 1.362(12) .
C21 H21 0.9400 .
C22 C23 1.356(12) .
C22 H22 0.9400 .
C23 C24 1.374(11) .
C23 H23 0.9400 .
C24 H24 0.9400 .
Se1 U1 3.0575(11) 5_656
Se1 U1 3.0704(9) .
